data_4033363
loop_
_publ_author_name
'Druzhenko, Tetiana'
'Skalenko, Yevhen'
'Samoilenko, Maryna'
'Denisenko, Aleksandr'
'Zozulya, Sergey'
'Borysko, Petro O.'
'Sokolenko, Maria I.'
'Tarasov, Alexandr'
'Mykhailiuk, Pavel K.'

_publ_section_title
;
 Photochemical Synthesis of 2-Azabicyclo[3.2.0]heptanes: Advanced Building
 Blocks for Drug Discovery. Synthesis of 2,3-Ethanoproline.
;
_journal_issue 3
_journal_name_full 'The Journal of organic chemistry'
_journal_page_first 1394
_journal_page_last 1401
_journal_paper_doi 10.1021/acs.joc.7b02910
_journal_volume 83
_journal_year 2018
_chemical_formula_sum 'C12 H16 Cl N'
_chemical_formula_weight 209.71
_space_group_crystal_system monoclinic
_space_group_IT_number 14
_space_group_name_Hall '-P 2ybc'
_space_group_name_H-M_alt 'P 1 21/c 1'
_symmetry_space_group_name_Hall '-P 2ybc'
_symmetry_space_group_name_H-M 'P 1 21/c 1'
_atom_sites_solution_hydrogens mixed
_audit_creation_method SHELXL-2014/7
_cell_angle_alpha 90
_cell_angle_beta 107.210(4)
_cell_angle_gamma 90
_cell_formula_units_Z 4
_cell_length_a 11.1849(4)
_cell_length_b 7.5306(3)
_cell_length_c 13.9062(6)
_cell_measurement_reflns_used 1391
_cell_measurement_temperature 273(2)
_cell_measurement_theta_max 22.6
_cell_measurement_theta_min 3.8
_cell_volume 1118.86(8)
_computing_structure_refinement 'SHELXL-2014/7 (Sheldrick, 2014)'
_diffrn_ambient_temperature 273(2)
_diffrn_detector_area_resol_mean 16.1827
_diffrn_measured_fraction_theta_full 0.991
_diffrn_measured_fraction_theta_max 0.991
_diffrn_measurement_device_type 'Xcalibur, Sapphire3'
_diffrn_radiation_type MoK\a
_diffrn_radiation_wavelength 0.71073
_diffrn_reflns_av_R_equivalents 0.0507
_diffrn_reflns_av_unetI/netI 0.0439
_diffrn_reflns_Laue_measured_fraction_full 0.991
_diffrn_reflns_Laue_measured_fraction_max 0.991
_diffrn_reflns_limit_h_max 13
_diffrn_reflns_limit_h_min -13
_diffrn_reflns_limit_k_max 8
_diffrn_reflns_limit_k_min -8
_diffrn_reflns_limit_l_max 14
_diffrn_reflns_limit_l_min -16
_diffrn_reflns_number 7240
_diffrn_reflns_point_group_measured_fraction_full 0.991
_diffrn_reflns_point_group_measured_fraction_max 0.991
_diffrn_reflns_theta_full 24.999
_diffrn_reflns_theta_max 24.999
_diffrn_reflns_theta_min 3.067
_diffrn_source 'Enhance (Mo) X-ray Source'
_exptl_absorpt_coefficient_mu 0.302
_exptl_absorpt_correction_T_max 1.000
_exptl_absorpt_correction_T_min 0.910
_exptl_absorpt_correction_type multi-scan
_exptl_absorpt_process_details
;
CrysAlisPro, Agilent Technologies,
Version 1.171.36.32 (release 02-08-2013 CrysAlis171 .NET)
(compiled Aug  2 2013,16:46:58)
Empirical absorption correction using spherical harmonics,
 implemented in SCALE3 ABSPACK scaling algorithm.
;
_exptl_crystal_density_diffrn 1.245
_exptl_crystal_description plate
_exptl_crystal_F_000 448
_exptl_crystal_size_max 0.200
_exptl_crystal_size_mid 0.120
_exptl_crystal_size_min 0.100
_refine_diff_density_max 0.279
_refine_diff_density_min -0.201
_refine_diff_density_rms 0.040
_refine_ls_extinction_coef 0.006(3)
_refine_ls_extinction_expression Fc^*^=kFc[1+0.001xFc^2^\l^3^/sin(2\q)]^-1/4^
_refine_ls_extinction_method 'SHELXL-2014/7 (Sheldrick 2014'
_refine_ls_goodness_of_fit_ref 1.145
_refine_ls_hydrogen_treatment mixed
_refine_ls_matrix_type full
_refine_ls_number_parameters 136
_refine_ls_number_reflns 1948
_refine_ls_number_restraints 0
_refine_ls_restrained_S_all 1.145
_refine_ls_R_factor_all 0.0596
_refine_ls_R_factor_gt 0.0426
_refine_ls_shift/su_max 0.000
_refine_ls_shift/su_mean 0.000
_refine_ls_structure_factor_coef Fsqd
_refine_ls_weighting_details 'w=1/[\s^2^(Fo^2^)+(0.0579P)^2^] where P=(Fo^2^+2Fc^2^)/3'
_refine_ls_weighting_scheme calc
_refine_ls_wR_factor_gt 0.1104
_refine_ls_wR_factor_ref 0.1287
_reflns_Friedel_coverage 0.000
_reflns_number_gt 1492
_reflns_number_total 1948
_reflns_threshold_expression 'I > 2\s(I)'
_cod_data_source_file jo7b02910_si_002.cif
_cod_data_source_block tolm297
_cod_depositor_comments 'Adding full bibliography for 4033361--4033363.cif.'
_cod_database_code 4033363
_shelx_shelxl_version_number 2014/7
_shelx_space_group_comment
;
The symmetry employed for this shelxl refinement is uniquely defined
by the following loop, which should always be used as a source of
symmetry information in preference to the above space-group names.
They are only intended as comments.
;
_shelx_estimated_absorpt_t_min 0.942
_shelx_estimated_absorpt_t_max 0.970

loop_
_space_group_symop_operation_xyz
'x, y, z'
'-x, y+1/2, -z+1/2'
'-x, -y, -z'
'x, -y-1/2, z-1/2'

loop_
_atom_site_label
_atom_site_type_symbol
_atom_site_fract_x
_atom_site_fract_y
_atom_site_fract_z
_atom_site_U_iso_or_equiv
_atom_site_adp_type
_atom_site_occupancy
_atom_site_site_symmetry_order
_atom_site_calc_flag
_atom_site_refinement_flags_posn
_atom_site_refinement_flags_adp
Cl1 Cl 0.44063(5) 0.81342(7) 0.61397(4) 0.0584(3) Uani 1 1 d . .
N1 N 0.39759(16) 0.4290(3) 0.67343(15) 0.0479(5) Uani 1 1 d . .
H1NA H 0.4132(18) 0.551(3) 0.6635(16) 0.051(6) Uiso 1 1 d . .
H1NB H 0.442(2) 0.395(3) 0.7364(16) 0.054(6) Uiso 1 1 d . .
C1 C 0.26080(17) 0.3985(3) 0.66028(15) 0.0447(5) Uani 1 1 d . .
C2 C 0.2345(2) 0.2067(3) 0.69003(19) 0.0568(6) Uani 1 1 d . .
H2A H 0.3097 0.1375 0.7192 0.068 Uiso 1 1 calc R U
H2B H 0.1792 0.2018 0.7321 0.068 Uiso 1 1 calc R U
C3 C 0.1697(3) 0.1634(3) 0.5797(2) 0.0716(8) Uani 1 1 d . .
H3A H 0.0800 0.1470 0.5646 0.086 Uiso 1 1 calc R U
H3B H 0.2072 0.0643 0.5547 0.086 Uiso 1 1 calc R U
C4 C 0.2063(2) 0.3456(3) 0.54693(17) 0.0565(6) Uani 1 1 d . .
H4 H 0.1349 0.4181 0.5094 0.068 Uiso 1 1 calc R U
C5 C 0.3161(2) 0.3486(4) 0.50383(19) 0.0689(7) Uani 1 1 d . .
H5A H 0.3092 0.2533 0.4556 0.083 Uiso 1 1 calc R U
H5B H 0.3197 0.4609 0.4706 0.083 Uiso 1 1 calc R U
C6 C 0.4307(2) 0.3242(3) 0.59314(19) 0.0592(6) Uani 1 1 d . .
H6A H 0.4442 0.2000 0.6116 0.071 Uiso 1 1 calc R U
H6B H 0.5048 0.3714 0.5797 0.071 Uiso 1 1 calc R U
C7 C 0.20756(17) 0.5477(3) 0.70666(15) 0.0443(5) Uani 1 1 d . .
C8 C 0.2487(2) 0.5700(3) 0.81116(17) 0.0557(6) Uani 1 1 d . .
H8 H 0.3103 0.4953 0.8502 0.067 Uiso 1 1 calc R U
C9 C 0.1996(2) 0.7000(3) 0.8568(2) 0.0637(7) Uani 1 1 d . .
H9 H 0.2284 0.7135 0.9264 0.076 Uiso 1 1 calc R U
C10 C 0.1070(2) 0.8119(3) 0.7999(2) 0.0676(7) Uani 1 1 d . .
H10 H 0.0722 0.8988 0.8310 0.081 Uiso 1 1 calc R U
C11 C 0.0672(2) 0.7928(3) 0.6967(2) 0.0673(7) Uani 1 1 d . .
H11 H 0.0058 0.8682 0.6580 0.081 Uiso 1 1 calc R U
C12 C 0.1174(2) 0.6632(3) 0.65061(18) 0.0548(6) Uani 1 1 d . .
H12 H 0.0904 0.6530 0.5808 0.066 Uiso 1 1 calc R U

loop_
_atom_site_aniso_label
_atom_site_aniso_U_11
_atom_site_aniso_U_22
_atom_site_aniso_U_33
_atom_site_aniso_U_23
_atom_site_aniso_U_13
_atom_site_aniso_U_12
Cl1 0.0657(4) 0.0467(4) 0.0576(4) 0.0012(2) 0.0102(3) -0.0088(2)
N1 0.0463(9) 0.0417(12) 0.0555(12) 0.0046(9) 0.0149(9) 0.0013(8)
C1 0.0415(10) 0.0410(12) 0.0495(12) 0.0009(9) 0.0103(9) -0.0012(8)
C2 0.0572(12) 0.0411(14) 0.0717(15) 0.0033(10) 0.0183(12) -0.0013(10)
C3 0.0744(16) 0.0583(17) 0.0780(18) -0.0166(13) 0.0161(14) -0.0151(12)
C4 0.0580(13) 0.0533(15) 0.0534(13) -0.0048(11) 0.0089(11) 0.0003(10)
C5 0.0850(17) 0.0675(17) 0.0583(15) -0.0078(12) 0.0277(14) -0.0023(13)
C6 0.0624(13) 0.0493(15) 0.0739(15) -0.0037(11) 0.0326(12) 0.0035(10)
C7 0.0430(10) 0.0371(12) 0.0531(12) 0.0012(9) 0.0147(9) -0.0034(8)
C8 0.0597(13) 0.0518(15) 0.0537(14) 0.0007(10) 0.0139(11) 0.0048(10)
C9 0.0732(15) 0.0612(17) 0.0587(15) -0.0064(11) 0.0226(12) 0.0007(12)
C10 0.0689(15) 0.0545(17) 0.0883(19) -0.0145(13) 0.0371(15) 0.0024(11)
C11 0.0534(13) 0.0573(16) 0.088(2) 0.0045(13) 0.0163(13) 0.0145(11)
C12 0.0488(11) 0.0546(15) 0.0561(14) 0.0032(10) 0.0078(10) 0.0049(10)

loop_
_atom_type_symbol
_atom_type_description
_atom_type_scat_dispersion_real
_atom_type_scat_dispersion_imag
_atom_type_scat_source
C C 0.0033 0.0016 'International Tables Vol C Tables 4.2.6.8 and 6.1.1.4'
H H 0.0000 0.0000 'International Tables Vol C Tables 4.2.6.8 and 6.1.1.4'
N N 0.0061 0.0033 'International Tables Vol C Tables 4.2.6.8 and 6.1.1.4'
Cl Cl 0.1484 0.1585 'International Tables Vol C Tables 4.2.6.8 and 6.1.1.4'

loop_
_geom_angle_atom_site_label_1
_geom_angle_atom_site_label_2
_geom_angle_atom_site_label_3
_geom_angle
C6 N1 C1 107.17(17)
C7 C1 N1 110.60(16)
C7 C1 C2 116.74(18)
N1 C1 C2 112.05(17)
C7 C1 C4 122.47(17)
N1 C1 C4 103.93(17)
C2 C1 C4 89.06(17)
C3 C2 C1 90.12(18)
C2 C3 C4 91.05(17)
C5 C4 C3 116.6(2)
C5 C4 C1 105.93(18)
C3 C4 C1 89.26(17)
C6 C5 C4 105.22(19)
N1 C6 C5 102.25(18)
C12 C7 C8 118.1(2)
C12 C7 C1 122.9(2)
C8 C7 C1 119.05(18)
C9 C8 C7 121.0(2)
C8 C9 C10 120.3(2)
C11 C10 C9 119.2(2)
C12 C11 C10 120.6(2)
C11 C12 C7 120.9(2)

loop_
_geom_bond_atom_site_label_1
_geom_bond_atom_site_label_2
_geom_bond_distance
N1 C6 1.500(3)
N1 C1 1.504(3)
C1 C7 1.503(3)
C1 C2 1.555(3)
C1 C4 1.564(3)
C2 C3 1.525(3)
C3 C4 1.540(3)
C4 C5 1.518(3)
C5 C6 1.509(3)
C7 C12 1.384(3)
C7 C8 1.399(3)
C8 C9 1.368(3)
C9 C10 1.387(3)
C10 C11 1.378(4)
C11 C12 1.376(3)

loop_
_geom_hbond_atom_site_label_D
_geom_hbond_atom_site_label_H
_geom_hbond_atom_site_label_A
_geom_hbond_distance_DH
_geom_hbond_distance_HA
_geom_hbond_distance_DA
_geom_hbond_angle_DHA
_geom_hbond_site_symmetry_A
N1 H1NA Cl1 0.95(2) 2.14(3) 3.087(2) 170.0(18) .
N1 H1NB Cl1 0.91(2) 2.19(2) 3.099(2) 177(2) 2_646

loop_
_geom_torsion_atom_site_label_1
_geom_torsion_atom_site_label_2
_geom_torsion_atom_site_label_3
_geom_torsion_atom_site_label_4
_geom_torsion
C6 N1 C1 C7 -157.24(18)
C6 N1 C1 C2 70.6(2)
C6 N1 C1 C4 -24.1(2)
C7 C1 C2 C3 121.0(2)
N1 C1 C2 C3 -110.1(2)
C4 C1 C2 C3 -5.40(18)
C1 C2 C3 C4 5.48(18)
C2 C3 C4 C5 102.0(2)
C2 C3 C4 C1 -5.45(18)
C7 C1 C4 C5 126.3(2)
N1 C1 C4 C5 0.4(2)
C2 C1 C4 C5 -112.15(19)
C7 C1 C4 C3 -116.2(2)
N1 C1 C4 C3 117.85(19)
C2 C1 C4 C3 5.35(18)
C3 C4 C5 C6 -74.2(2)
C1 C4 C5 C6 23.1(2)
C1 N1 C6 C5 38.6(2)
C4 C5 C6 N1 -37.5(2)
N1 C1 C7 C12 114.6(2)
C2 C1 C7 C12 -115.7(2)
C4 C1 C7 C12 -8.4(3)
N1 C1 C7 C8 -66.6(2)
C2 C1 C7 C8 63.1(2)
C4 C1 C7 C8 170.48(19)
C12 C7 C8 C9 1.2(3)
C1 C7 C8 C9 -177.7(2)
C7 C8 C9 C10 0.4(4)
C8 C9 C10 C11 -1.4(4)
C9 C10 C11 C12 0.7(4)
C10 C11 C12 C7 0.9(4)
C8 C7 C12 C11 -1.9(3)
C1 C7 C12 C11 177.0(2)
